data_7110107
loop_
_publ_author_name
'Fa-Nian Shi'
'Filipe A. Almeida Paz'
'Paulo Ribeiro-Claro'
'Joao Rocha'

_publ_section_title
;
 Transposition of chirality from diphosphonate metal-organic framework
 precursors onto porous lanthanide pyrophosphates
;
_journal_name_full Chem.Commun.
_journal_page_first 11668
_journal_paper_doi 10.1039/c3cc46503a
_journal_volume 49
_journal_year 2013
_chemical_absolute_configuration unk
_chemical_formula_sum 'C3 H8 Er2 O11.5 P3'
_chemical_formula_weight 655.52
_chemical_name_systematic
; 
 ? 
;
_space_group_IT_number 199
_symmetry_cell_setting cubic
_symmetry_space_group_name_Hall 'I 2b 2c 3'
_symmetry_space_group_name_H-M 'I 21 3'
_atom_sites_solution_primary direct
_atom_sites_solution_secondary difmap
_audit_creation_method SHELXL-97
_cell_angle_alpha 90.00
_cell_angle_beta 90.00
_cell_angle_gamma 90.00
_cell_formula_units_Z 8
_cell_length_a 13.4618(2)
_cell_length_b 13.4618(2)
_cell_length_c 13.4618(2)
_cell_measurement_reflns_used 6558
_cell_measurement_temperature 150(2)
_cell_measurement_theta_max 27.90
_cell_measurement_theta_min 3.03
_cell_volume 2439.55(6)
_computing_cell_refinement 'Bruker SMART'
_computing_data_collection 'Bruker SMART'
_computing_data_reduction 'Bruker SAINT'
_computing_molecular_graphics 'Bruker SHELXTL'
_computing_publication_material 'Bruker SHELXTL'
_computing_structure_refinement 'SHELXL-97 (Sheldrick, 2008)'
_computing_structure_solution 'SHELXS-97 (Sheldrick, 2008)'
_diffrn_ambient_temperature 150(2)
_diffrn_measured_fraction_theta_full 0.982
_diffrn_measured_fraction_theta_max 0.982
_diffrn_measurement_device_type 'CCD area detector'
_diffrn_measurement_method 'phi and omega scans'
_diffrn_radiation_monochromator graphite
_diffrn_radiation_source 'fine-focus sealed tube'
_diffrn_radiation_type MoK\a
_diffrn_radiation_wavelength 0.71073
_diffrn_reflns_av_R_equivalents 0.0537
_diffrn_reflns_av_sigmaI/netI 0.0225
_diffrn_reflns_limit_h_max 16
_diffrn_reflns_limit_h_min -18
_diffrn_reflns_limit_k_max 18
_diffrn_reflns_limit_k_min -17
_diffrn_reflns_limit_l_max 18
_diffrn_reflns_limit_l_min -18
_diffrn_reflns_number 21211
_diffrn_reflns_theta_full 28.75
_diffrn_reflns_theta_max 28.75
_diffrn_reflns_theta_min 3.71
_exptl_absorpt_coefficient_mu 14.115
_exptl_absorpt_correction_T_max 0.7655
_exptl_absorpt_correction_T_min 0.6021
_exptl_absorpt_correction_type multi-scan
_exptl_absorpt_process_details Sadabs
_exptl_crystal_colour pink
_exptl_crystal_density_diffrn 3.570
_exptl_crystal_density_method 'not measured'
_exptl_crystal_description prismatic
_exptl_crystal_F_000 2392
_exptl_crystal_size_max 0.04
_exptl_crystal_size_mid 0.04
_exptl_crystal_size_min 0.02
_refine_diff_density_max 1.228
_refine_diff_density_min -2.118
_refine_diff_density_rms 0.227
_refine_ls_abs_structure_details 'Flack H D (1983), Acta Cryst. A39, 876-881'
_refine_ls_abs_structure_Flack 0.02(3)
_refine_ls_extinction_method none
_refine_ls_goodness_of_fit_ref 1.143
_refine_ls_matrix_type full
_refine_ls_number_parameters 71
_refine_ls_number_reflns 1056
_refine_ls_number_restraints 24
_refine_ls_restrained_S_all 1.139
_refine_ls_R_factor_all 0.0298
_refine_ls_R_factor_gt 0.0278
_refine_ls_shift/su_max 0.003
_refine_ls_shift/su_mean 0.000
_refine_ls_structure_factor_coef Fsqd
_refine_ls_weighting_details 'calc w=1/[\s^2^(Fo^2^)+(0.0293P)^2^+50.0000P] where P=(Fo^2^+2Fc^2^)/3'
_refine_ls_weighting_scheme calc
_refine_ls_wR_factor_gt 0.0677
_refine_ls_wR_factor_ref 0.0683
_reflns_number_gt 1013
_reflns_number_total 1056
_reflns_threshold_expression >2sigma(I)
_cod_data_source_file c3cc46503a.txt
_cod_data_source_block 1-assynthesized
_cod_original_sg_symbol_H-M I2(1)3
_cod_original_formula_sum 'C3 H8 Er2 O11.50 P3'
_cod_database_code 7110107

loop_
_symmetry_equiv_pos_as_xyz
'x, y, z'
'-x+1/2, -y, z+1/2'
'-x, y+1/2, -z+1/2'
'x+1/2, -y+1/2, -z'
'z, x, y'
'z+1/2, -x+1/2, -y'
'-z+1/2, -x, y+1/2'
'-z, x+1/2, -y+1/2'
'y, z, x'
'-y, z+1/2, -x+1/2'
'y+1/2, -z+1/2, -x'
'-y+1/2, -z, x+1/2'
'x+1/2, y+1/2, z+1/2'
'-x+1, -y+1/2, z+1'
'-x+1/2, y+1, -z+1'
'x+1, -y+1, -z+1/2'
'z+1/2, x+1/2, y+1/2'
'z+1, -x+1, -y+1/2'
'-z+1, -x+1/2, y+1'
'-z+1/2, x+1, -y+1'
'y+1/2, z+1/2, x+1/2'
'-y+1/2, z+1, -x+1'
'y+1, -z+1, -x+1/2'
'-y+1, -z+1/2, x+1'

loop_
_atom_site_label
_atom_site_type_symbol
_atom_site_fract_x
_atom_site_fract_y
_atom_site_fract_z
_atom_site_U_iso_or_equiv
_atom_site_adp_type
_atom_site_occupancy
_atom_site_symmetry_multiplicity
_atom_site_calc_flag
_atom_site_refinement_flags
_atom_site_disorder_group
Er1 Er 0.67702(3) 0.32298(3) 0.82298(3) 0.00958(13) Uani 1 3 d S .
Er2 Er 0.52783(3) 0.47217(3) 0.97217(3) 0.01961(17) Uani 1 3 d S .
P1 P 0.44354(16) 0.60870(16) 0.77050(16) 0.0135(4) Uani 1 1 d . .
O1 O 0.5214(4) 0.3931(4) 0.8113(4) 0.0159(11) Uani 1 1 d . .
O2 O 0.4890(7) 0.5965(6) 0.8731(5) 0.038(2) Uani 1 1 d . .
O3 O 0.3778(4) 0.6993(5) 0.7627(5) 0.0220(14) Uani 1 1 d . .
O4A O 0.3415(13) 0.4884(12) 0.8720(13) 0.045(5) Uani 0.325(13) 1 d PU 1
O4B O 0.2775(18) 0.5164(19) 0.697(2) 0.033(7) Uani 0.175(13) 1 d PU 2
O5 O 0.4250(7) 0.5750(7) 1.0750(7) 0.067(5) Uani 1 3 d S .
C1 C 0.3650(10) 0.5000 0.7500 0.029(3) Uani 1 2 d S .
C2A C 0.3415(13) 0.4884(12) 0.8720(13) 0.045(5) Uani 0.325(13) 1 d PU 1
C2B C 0.2775(18) 0.5164(19) 0.697(2) 0.033(7) Uani 0.175(13) 1 d PU 2

loop_
_atom_site_aniso_label
_atom_site_aniso_U_11
_atom_site_aniso_U_22
_atom_site_aniso_U_33
_atom_site_aniso_U_23
_atom_site_aniso_U_13
_atom_site_aniso_U_12
Er1 0.00958(13) 0.00958(13) 0.00958(13) 0.00169(13) -0.00169(13) -0.00169(13)
Er2 0.01961(17) 0.01961(17) 0.01961(17) -0.00085(15) 0.00085(15) 0.00085(15)
P1 0.0134(10) 0.0114(9) 0.0156(10) 0.0065(8) 0.0037(8) 0.0071(8)
O1 0.012(3) 0.015(3) 0.020(3) 0.001(2) -0.005(2) 0.002(2)
O2 0.064(6) 0.027(4) 0.023(3) -0.006(3) -0.014(4) 0.028(4)
O3 0.018(3) 0.017(3) 0.031(4) 0.012(3) 0.004(3) 0.012(2)
O4A 0.058(7) 0.034(6) 0.043(7) 0.003(5) 0.017(5) 0.003(5)
O4B 0.023(9) 0.033(9) 0.043(10) 0.003(6) -0.013(6) 0.003(6)
O5 0.067(5) 0.067(5) 0.067(5) -0.027(4) 0.027(4) 0.027(4)
C1 0.010(5) 0.022(7) 0.056(10) 0.019(6) 0.000 0.000
C2A 0.058(7) 0.034(6) 0.043(7) 0.003(5) 0.017(5) 0.003(5)
C2B 0.023(9) 0.033(9) 0.043(10) 0.003(6) -0.013(6) 0.003(6)

loop_
_atom_type_symbol
_atom_type_description
_atom_type_scat_dispersion_real
_atom_type_scat_dispersion_imag
_atom_type_scat_source
C C 0.0033 0.0016 'International Tables Vol C Tables 4.2.6.8 and 6.1.1.4'
H H 0.0000 0.0000 'International Tables Vol C Tables 4.2.6.8 and 6.1.1.4'
O O 0.0106 0.0060 'International Tables Vol C Tables 4.2.6.8 and 6.1.1.4'
P P 0.1023 0.0942 'International Tables Vol C Tables 4.2.6.8 and 6.1.1.4'
Er Er -0.2586 4.9576 'International Tables Vol C Tables 4.2.6.8 and 6.1.1.4'

loop_
_geom_angle_atom_site_label_1
_geom_angle_atom_site_label_2
_geom_angle_atom_site_label_3
_geom_angle
_geom_angle_site_symmetry_1
_geom_angle_site_symmetry_3
O3 Er1 O3 91.9(2) 3_646 12_665
O3 Er1 O3 91.9(2) 3_646 5
O3 Er1 O3 91.9(2) 12_665 5
O3 Er1 O1 88.2(2) 3_646 .
O3 Er1 O1 160.9(2) 12_665 .
O3 Er1 O1 107.1(2) 5 .
O3 Er1 O1 160.9(2) 3_646 7_665
O3 Er1 O1 107.1(2) 12_665 7_665
O3 Er1 O1 88.2(2) 5 7_665
O1 Er1 O1 73.6(2) . 7_665
O3 Er1 O1 107.1(2) 3_646 10_646
O3 Er1 O1 88.2(2) 12_665 10_646
O3 Er1 O1 160.9(2) 5 10_646
O1 Er1 O1 73.6(2) . 10_646
O1 Er1 O1 73.6(2) 7_665 10_646
O3 Er1 Er2 123.88(17) 3_646 .
O3 Er1 Er2 123.88(17) 12_665 .
O3 Er1 Er2 123.88(17) 5 .
O1 Er1 Er2 43.74(15) . .
O1 Er1 Er2 43.74(15) 7_665 .
O1 Er1 Er2 43.74(15) 10_646 .
O2 Er2 O2 115.05(14) 7_665 10_646
O2 Er2 O2 115.05(14) 7_665 .
O2 Er2 O2 115.05(14) 10_646 .
O2 Er2 O5 76.94(19) 7_665 .
O2 Er2 O5 76.94(19) 10_646 .
O2 Er2 O5 76.94(19) . .
O2 Er2 O1 143.9(2) 7_665 .
O2 Er2 O1 85.3(3) 10_646 .
O2 Er2 O1 77.5(2) . .
O5 Er2 O1 138.73(14) . .
O2 Er2 O1 77.5(2) 7_665 7_665
O2 Er2 O1 143.9(2) 10_646 7_665
O2 Er2 O1 85.3(3) . 7_665
O5 Er2 O1 138.73(14) . 7_665
O1 Er2 O1 69.7(2) . 7_665
O2 Er2 O1 85.3(3) 7_665 10_646
O2 Er2 O1 77.5(2) 10_646 10_646
O2 Er2 O1 143.9(2) . 10_646
O5 Er2 O1 138.73(14) . 10_646
O1 Er2 O1 69.7(2) . 10_646
O1 Er2 O1 69.7(2) 7_665 10_646
O2 Er2 C2A 56.5(4) 7_665 7_665
O2 Er2 C2A 150.7(4) 10_646 7_665
O2 Er2 C2A 59.4(4) . 7_665
O5 Er2 C2A 73.8(3) . 7_665
O1 Er2 C2A 118.2(4) . 7_665
O1 Er2 C2A 65.1(4) 7_665 7_665
O1 Er2 C2A 125.2(3) 10_646 7_665
O2 Er2 O4A 56.5(4) 7_665 7_665
O2 Er2 O4A 150.7(4) 10_646 7_665
O2 Er2 O4A 59.4(4) . 7_665
O5 Er2 O4A 73.8(3) . 7_665
O1 Er2 O4A 118.2(4) . 7_665
O1 Er2 O4A 65.1(4) 7_665 7_665
O1 Er2 O4A 125.2(3) 10_646 7_665
C2A Er2 O4A 0.0(7) 7_665 7_665
O2 Er2 C2A 59.4(4) 7_665 10_646
O2 Er2 C2A 56.5(4) 10_646 10_646
O2 Er2 C2A 150.7(4) . 10_646
O5 Er2 C2A 73.8(3) . 10_646
O1 Er2 C2A 125.2(3) . 10_646
O1 Er2 C2A 118.2(4) 7_665 10_646
O1 Er2 C2A 65.1(4) 10_646 10_646
C2A Er2 C2A 112.5(3) 7_665 10_646
O4A Er2 C2A 112.5(3) 7_665 10_646
O2 Er2 O4A 59.4(4) 7_665 10_646
O2 Er2 O4A 56.5(4) 10_646 10_646
O2 Er2 O4A 150.7(4) . 10_646
O5 Er2 O4A 73.8(3) . 10_646
O1 Er2 O4A 125.2(3) . 10_646
O1 Er2 O4A 118.2(4) 7_665 10_646
O1 Er2 O4A 65.1(4) 10_646 10_646
C2A Er2 O4A 112.5(3) 7_665 10_646
O4A Er2 O4A 112.5(3) 7_665 10_646
C2A Er2 O4A 0.0(8) 10_646 10_646
O2 Er2 O4A 150.7(4) 7_665 .
O2 Er2 O4A 59.4(4) 10_646 .
O2 Er2 O4A 56.5(4) . .
O5 Er2 O4A 73.8(3) . .
O1 Er2 O4A 65.1(4) . .
O1 Er2 O4A 125.2(3) 7_665 .
O1 Er2 O4A 118.2(4) 10_646 .
C2A Er2 O4A 112.5(3) 7_665 .
O4A Er2 O4A 112.5(3) 7_665 .
C2A Er2 O4A 112.5(3) 10_646 .
O4A Er2 O4A 112.5(3) 10_646 .
O3 P1 O1 111.5(4) . 16_456
O3 P1 O2 112.7(4) . .
O1 P1 O2 112.3(4) 16_456 .
O3 P1 C1 107.3(4) . .
O1 P1 C1 106.1(3) 16_456 .
O2 P1 C1 106.5(4) . .
P1 O1 Er1 132.0(4) 16_456 .
P1 O1 Er2 133.0(3) 16_456 .
Er1 O1 Er2 95.0(2) . .
P1 O2 Er2 136.7(5) . .
P1 O3 Er1 149.4(4) . 3_656
C1 O4A Er2 107.6(9) . .
C1 O4B C2B 57.5(12) . 16_456
C1 O4B O4B 57.5(12) . 16_456
C2B O4B O4B 0(3) 16_456 16_456
C2B C1 O4B 0(2) 16_456 16_456
C2B C1 O4B 65(2) 16_456 .
O4B C1 O4B 65(2) 16_456 .
C2B C1 C2A 110.9(15) 16_456 16_456
O4B C1 C2A 110.9(15) 16_456 16_456
O4B C1 C2A 47.5(12) . 16_456
C2B C1 O4A 110.9(15) 16_456 16_456
O4B C1 O4A 110.9(15) 16_456 16_456
O4B C1 O4A 47.5(12) . 16_456
C2A C1 O4A 0.0(12) 16_456 16_456
C2B C1 O4A 47.5(12) 16_456 .
O4B C1 O4A 47.5(12) 16_456 .
O4B C1 O4A 110.9(15) . .
C2A C1 O4A 158.3(15) 16_456 .
O4A C1 O4A 158.3(15) 16_456 .
C2B C1 P1 116.1(11) 16_456 16_456
O4B C1 P1 116.1(11) 16_456 16_456
O4B C1 P1 122.5(11) . 16_456
C2A C1 P1 92.1(6) 16_456 16_456
O4A C1 P1 92.1(6) 16_456 16_456
O4A C1 P1 100.5(6) . 16_456
C2B C1 P1 122.5(11) 16_456 .
O4B C1 P1 122.5(11) 16_456 .
O4B C1 P1 116.1(11) . .
C2A C1 P1 100.5(6) 16_456 .
O4A C1 P1 100.5(6) 16_456 .
O4A C1 P1 92.1(6) . .
P1 C1 P1 109.2(7) 16_456 .

loop_
_geom_bond_atom_site_label_1
_geom_bond_atom_site_label_2
_geom_bond_distance
_geom_bond_site_symmetry_2
Er1 O3 2.156(6) 3_646
Er1 O3 2.156(6) 12_665
Er1 O3 2.156(6) 5
Er1 O1 2.303(6) .
Er1 O1 2.303(6) 7_665
Er1 O1 2.303(6) 10_646
Er1 Er2 3.4786(9) .
Er2 O2 2.202(7) 7_665
Er2 O2 2.202(7) 10_646
Er2 O2 2.202(7) .
Er2 O5 2.397(15) .
Er2 O1 2.414(6) .
Er2 O1 2.414(6) 7_665
Er2 O1 2.414(6) 10_646
Er2 C2A 2.856(19) 7_665
Er2 O4A 2.856(19) 7_665
Er2 C2A 2.856(19) 10_646
Er2 O4A 2.856(19) 10_646
Er2 O4A 2.856(19) .
P1 O3 1.511(6) .
P1 O1 1.521(6) 16_456
P1 O2 1.520(7) .
P1 C1 1.826(8) .
O1 P1 1.521(6) 16_456
O3 Er1 2.156(6) 3_656
O4A C1 1.680(16) .
O4B C1 1.40(2) .
O4B C2B 1.50(5) 16_456
O4B O4B 1.50(5) 16_456
C1 C2B 1.40(2) 16_456
C1 O4B 1.40(2) 16_456
C1 C2A 1.680(16) 16_456
C1 O4A 1.680(16) 16_456
C1 P1 1.826(8) 16_456
